data_7160007
loop_
_publ_author_name
'Subramaniam, Subhashini V.'
'Singh, Badal'
'Pradeep, Natarajan'
'Peruncheralathan, Saravanan'

_publ_section_title
;
 PIFA-mediated intramolecular <i>N</i>-arylation of 2-aminoquinoxalines to
 afford indolo[2,3-<i>b</i>]quinoxaline derivatives.
;
_journal_issue 28
_journal_name_full 'Organic &amp; biomolecular chemistry'
_journal_page_first 5803
_journal_page_last 5808
_journal_paper_doi 10.1039/d4ob00812j
_journal_volume 22
_journal_year 2024
_chemical_formula_moiety 'C21 H15 N3 O2 S'
_chemical_formula_sum 'C21 H15 N3 O2 S'
_chemical_formula_weight 373.42
_space_group_crystal_system monoclinic
_space_group_IT_number 14
_space_group_name_Hall '-P 2ybc'
_space_group_name_H-M_alt 'P 1 21/c 1'
_atom_sites_solution_hydrogens geom
_atom_sites_solution_primary dual
_audit_block_doi 10.5517/ccdc.csd.cc2k2fkn
_audit_creation_date 2024-04-24
_audit_creation_method
;
Olex2 1.5
(compiled 2024.02.16 svn.r378c4104 for OlexSys, GUI svn.r6928)
;
_audit_update_record
;
2024-05-16 deposited with the CCDC.	2024-06-25 downloaded from the CCDC.
;
_cell_angle_alpha 90
_cell_angle_beta 98.527(2)
_cell_angle_gamma 90
_cell_formula_units_Z 4
_cell_length_a 7.9867(2)
_cell_length_b 18.9604(5)
_cell_length_c 11.5410(3)
_cell_measurement_reflns_used 12739
_cell_measurement_temperature 100.01(10)
_cell_measurement_theta_max 31.9290
_cell_measurement_theta_min 3.6740
_cell_volume 1728.35(8)
_computing_cell_refinement 'CrysAlisPro 1.171.40.84a (Rigaku OD, 2020)'
_computing_data_collection 'CrysAlisPro 1.171.40.84a (Rigaku OD, 2020)'
_computing_data_reduction 'CrysAlisPro 1.171.40.84a (Rigaku OD, 2020)'
_computing_molecular_graphics 'Olex2 1.5 (Dolomanov et al., 2009)'
_computing_publication_material 'Olex2 1.5 (Dolomanov et al., 2009)'
_computing_structure_refinement 'SHELXL 2018/3 (Sheldrick, 2015)'
_computing_structure_solution 'SHELXT 2018/2 (Sheldrick, 2018)'
_diffrn_ambient_environment N~2~
_diffrn_ambient_temperature 100.01(10)
_diffrn_detector 'Hybrid Pixel Array Detector'
_diffrn_detector_area_resol_mean 5.8140
_diffrn_detector_type 'Pilatus 200K'
_diffrn_measured_fraction_theta_full 0.997
_diffrn_measured_fraction_theta_max 0.837
_diffrn_measurement_details
;
List of Runs (angles in degrees, time in seconds):

  # Type    Start    End  Width  t~exp~   \w     \q     \k     \f   Frames
#--------------------------------------------------------------------------
  1  \w    -21.00  37.00   0.50   25.73    --    7.48 -94.00 150.00  116
  2  \w    -14.00  19.00   0.50   25.73    --   -8.10 -94.00 150.00   66
  3  \w     -3.00  45.00   0.50   25.73    --    7.48  57.00 -30.00   96
  4  \w     -8.00  21.00   0.50   25.73    --    7.48 -99.00 -30.00   58
  5  \w    -43.00  -5.00   0.50   25.73    --   -8.10 -37.00-150.00   76
  6  \w    -74.00 -48.00   0.50   25.73    --   -8.10 -37.00-150.00   52
  7  \w    -73.00  -5.00   0.50   25.73    --   -8.10 -37.00 150.00  136
  8  \w     17.00  43.00   0.50   25.73    --   -8.10  57.00-180.00   52
  9  \w    -31.00   9.00   0.50   25.73    --   -8.10  77.00   0.00   80
;
_diffrn_measurement_device 'four-circle diffractometer'
_diffrn_measurement_device_type 'SuperNova, Dual, Cu at home/near, Pilatus 200K'
_diffrn_measurement_method '\w scans'
_diffrn_orient_matrix_type 'CrysAlisPro convention (1999,Acta A55,543-557)'
_diffrn_orient_matrix_UB_11 0.0162872000
_diffrn_orient_matrix_UB_12 0.0313248000
_diffrn_orient_matrix_UB_13 0.0333384000
_diffrn_orient_matrix_UB_21 0.0392247000
_diffrn_orient_matrix_UB_22 0.0149916000
_diffrn_orient_matrix_UB_23 -0.0455327000
_diffrn_orient_matrix_UB_31 -0.0790953000
_diffrn_orient_matrix_UB_32 0.0138794000
_diffrn_orient_matrix_UB_33 -0.0260858000
_diffrn_radiation_monochromator mirror
_diffrn_radiation_probe x-ray
_diffrn_radiation_type 'Mo K\a'
_diffrn_radiation_wavelength 0.71073
_diffrn_reflns_av_R_equivalents 0.0272
_diffrn_reflns_av_unetI/netI 0.0207
_diffrn_reflns_Laue_measured_fraction_full 0.997
_diffrn_reflns_Laue_measured_fraction_max 0.837
_diffrn_reflns_limit_h_max 11
_diffrn_reflns_limit_h_min -11
_diffrn_reflns_limit_k_max 27
_diffrn_reflns_limit_k_min -24
_diffrn_reflns_limit_l_max 14
_diffrn_reflns_limit_l_min -16
_diffrn_reflns_number 19476
_diffrn_reflns_point_group_measured_fraction_full 0.997
_diffrn_reflns_point_group_measured_fraction_max 0.837
_diffrn_reflns_theta_full 25.242
_diffrn_reflns_theta_max 31.922
_diffrn_reflns_theta_min 3.516
_diffrn_source 'micro-focus sealed X-ray tube'
_diffrn_source_type 'SuperNova (Mo) X-ray Source'
_exptl_absorpt_coefficient_mu 0.210
_exptl_absorpt_correction_T_max 1.00000
_exptl_absorpt_correction_T_min 0.32397
_exptl_absorpt_correction_type multi-scan
_exptl_absorpt_process_details
;
CrysAlisPro 1.171.40.84a (Rigaku Oxford Diffraction, 2020)
Empirical absorption correction using spherical harmonics,
implemented in SCALE3 ABSPACK scaling algorithm.
;
_exptl_crystal_colour 'clear light white'
_exptl_crystal_colour_lustre clear
_exptl_crystal_colour_modifier light
_exptl_crystal_colour_primary white
_exptl_crystal_density_diffrn 1.435
_exptl_crystal_description needle
_exptl_crystal_F_000 776
_exptl_crystal_recrystallization_method 'slow diffusion method'
_exptl_crystal_size_max 0.19
_exptl_crystal_size_mid 0.15
_exptl_crystal_size_min 0.1
_refine_diff_density_max 0.486
_refine_diff_density_min -0.369
_refine_diff_density_rms 0.055
_refine_ls_extinction_method none
_refine_ls_goodness_of_fit_ref 1.037
_refine_ls_hydrogen_treatment constr
_refine_ls_matrix_type full
_refine_ls_number_parameters 245
_refine_ls_number_reflns 4989
_refine_ls_number_restraints 0
_refine_ls_restrained_S_all 1.037
_refine_ls_R_factor_all 0.0438
_refine_ls_R_factor_gt 0.0375
_refine_ls_shift/su_max 0.001
_refine_ls_shift/su_mean 0.000
_refine_ls_structure_factor_coef Fsqd
_refine_ls_weighting_details 'w=1/[\s^2^(Fo^2^)+(0.0514P)^2^+0.8341P] where P=(Fo^2^+2Fc^2^)/3'
_refine_ls_weighting_scheme calc
_refine_ls_wR_factor_gt 0.0970
_refine_ls_wR_factor_ref 0.1010
_reflns_Friedel_coverage 0.000
_reflns_number_gt 4412
_reflns_number_total 4989
_reflns_threshold_expression 'I > 2\s(I)'
_cod_data_source_file d4ob00812j2.cif
_cod_data_source_block vs_900
_cod_depositor_comments 'Adding full bibliography for 7160006--7160007.cif.'
_cod_database_code 7160007
_shelx_shelxl_version_number 2018/3
_chemical_oxdiff_formula 'C84 H60 N12 O8 S4 '
_shelx_space_group_comment
;
The symmetry employed for this shelxl refinement is uniquely defined
by the following loop, which should always be used as a source of
symmetry information in preference to the above space-group names.
They are only intended as comments.
;
_shelx_estimated_absorpt_t_max 0.979
_shelx_estimated_absorpt_t_min 0.961
_olex2_refinement_description
;
1. Fixed Uiso
 At 1.2 times of:
  All C(H) groups
 At 1.5 times of:
  All C(H,H,H) groups
2.a Aromatic/amide H refined with riding coordinates:
 C20(H20), C16(H16), C19(H19), C2(H2), C17(H17), C3(H3), C5(H5), C4(H4),
 C10(H10), C13(H13), C11(H11), C12(H12)
2.b Idealised Me refined as rotating group:
 C21(H21A,H21B,H21C)
;
_olex2_submission_special_instructions 'No special instructions were received'
_oxdiff_exptl_absorpt_empirical_details
;
Empirical correction (ABSPACK) includes:
- Absorption correction using spherical harmonics
- Frame scaling
;
_oxdiff_exptl_absorpt_empirical_full_max 1.550
_oxdiff_exptl_absorpt_empirical_full_min 0.375

loop_
_space_group_symop_operation_xyz
'x, y, z'
'-x, y+1/2, -z+1/2'
'-x, -y, -z'
'x, -y-1/2, z-1/2'

loop_
_atom_site_label
_atom_site_type_symbol
_atom_site_fract_x
_atom_site_fract_y
_atom_site_fract_z
_atom_site_U_iso_or_equiv
_atom_site_adp_type
_atom_site_occupancy
_atom_site_site_symmetry_order
_atom_site_calc_flag
_atom_site_refinement_flags_posn
_atom_site_refinement_flags_adp
_atom_site_refinement_flags_occupancy
_atom_site_disorder_assembly
_atom_site_disorder_group
S1 S 0.79022(3) 0.33845(2) 0.71984(2) 0.01638(8) Uani 1 1 d . . . . .
O2 O 0.76848(11) 0.34746(5) 0.83985(7) 0.02162(19) Uani 1 1 d . . . . .
O1 O 0.93880(10) 0.30507(5) 0.69145(8) 0.02202(19) Uani 1 1 d . . . . .
N1 N 0.78471(12) 0.41979(5) 0.66348(8) 0.01684(19) Uani 1 1 d . . . . .
N2 N 0.85789(13) 0.38827(5) 0.47398(9) 0.0192(2) Uani 1 1 d . . . . .
N3 N 0.75331(13) 0.53104(6) 0.41315(9) 0.0196(2) Uani 1 1 d . . . . .
C8 C 0.80283(14) 0.43279(6) 0.54551(10) 0.0160(2) Uani 1 1 d . . . . .
C7 C 0.74657(14) 0.50315(6) 0.51645(10) 0.0166(2) Uani 1 1 d . . . . .
C20 C 0.63220(14) 0.24829(6) 0.55578(10) 0.0183(2) Uani 1 1 d . . . . .
H20 H 0.741678 0.236660 0.538772 0.022 Uiso 1 1 calc R U . . .
C18 C 0.32696(14) 0.23455(6) 0.51811(10) 0.0186(2) Uani 1 1 d . . . . .
C1 C 0.70603(14) 0.48051(6) 0.70603(10) 0.0171(2) Uani 1 1 d . . . . .
C15 C 0.61223(14) 0.29708(6) 0.64227(10) 0.0158(2) Uani 1 1 d . . . . .
C6 C 0.68436(14) 0.53226(6) 0.61798(10) 0.0174(2) Uani 1 1 d . . . . .
C9 C 0.86351(15) 0.41598(7) 0.36462(10) 0.0195(2) Uani 1 1 d . . . . .
C14 C 0.81498(15) 0.48689(7) 0.33564(10) 0.0196(2) Uani 1 1 d . . . . .
C16 C 0.45263(14) 0.31632(7) 0.66662(10) 0.0182(2) Uani 1 1 d . . . . .
H16 H 0.441203 0.350441 0.725212 0.022 Uiso 1 1 calc R U . . .
C19 C 0.48876(15) 0.21686(6) 0.49464(10) 0.0195(2) Uani 1 1 d . . . . .
H19 H 0.500549 0.182823 0.435987 0.023 Uiso 1 1 calc R U . . .
C2 C 0.65795(16) 0.49303(7) 0.81557(10) 0.0211(2) Uani 1 1 d . . . . .
H2 H 0.673775 0.458453 0.875781 0.025 Uiso 1 1 calc R U . . .
C17 C 0.31064(14) 0.28471(7) 0.60369(10) 0.0196(2) Uani 1 1 d . . . . .
H17 H 0.201133 0.297493 0.619252 0.024 Uiso 1 1 calc R U . . .
C3 C 0.58600(16) 0.55813(7) 0.83293(11) 0.0237(3) Uani 1 1 d . . . . .
H3 H 0.551724 0.567845 0.906688 0.028 Uiso 1 1 calc R U . . .
C5 C 0.61161(16) 0.59728(7) 0.63750(11) 0.0213(2) Uani 1 1 d . . . . .
H5 H 0.596245 0.632208 0.577840 0.026 Uiso 1 1 calc R U . . .
C4 C 0.56221(17) 0.60981(7) 0.74594(12) 0.0240(3) Uani 1 1 d . . . . .
H4 H 0.512090 0.653667 0.761008 0.029 Uiso 1 1 calc R U . . .
C10 C 0.91894(17) 0.37238(8) 0.27824(12) 0.0264(3) Uani 1 1 d . . . . .
H10 H 0.950777 0.324902 0.296249 0.032 Uiso 1 1 calc R U . . .
C13 C 0.82731(17) 0.51255(8) 0.22178(11) 0.0257(3) Uani 1 1 d . . . . .
H13 H 0.797728 0.560039 0.202043 0.031 Uiso 1 1 calc R U . . .
C21 C 0.17338(17) 0.20042(8) 0.44958(12) 0.0279(3) Uani 1 1 d . . . . .
H21A H 0.178216 0.205027 0.365566 0.042 Uiso 1 1 calc R U . . .
H21B H 0.071025 0.223645 0.468193 0.042 Uiso 1 1 calc R U . . .
H21C H 0.170813 0.150353 0.470327 0.042 Uiso 1 1 calc R U . . .
C11 C 0.92661(18) 0.39877(9) 0.16855(12) 0.0316(3) Uani 1 1 d . . . . .
H11 H 0.962818 0.369072 0.110771 0.038 Uiso 1 1 calc R U . . .
C12 C 0.88178(18) 0.46906(9) 0.14014(12) 0.0304(3) Uani 1 1 d . . . . .
H12 H 0.889281 0.486508 0.063914 0.036 Uiso 1 1 calc R U . . .

loop_
_atom_site_aniso_label
_atom_site_aniso_U_11
_atom_site_aniso_U_22
_atom_site_aniso_U_33
_atom_site_aniso_U_23
_atom_site_aniso_U_13
_atom_site_aniso_U_12
S1 0.01222(13) 0.02120(14) 0.01519(14) 0.00197(9) 0.00032(9) 0.00038(9)
O2 0.0207(4) 0.0297(5) 0.0138(4) 0.0030(3) 0.0003(3) -0.0002(3)
O1 0.0127(4) 0.0273(4) 0.0258(4) 0.0034(3) 0.0017(3) 0.0028(3)
N1 0.0180(4) 0.0191(4) 0.0136(4) -0.0009(3) 0.0029(3) -0.0011(4)
N2 0.0170(5) 0.0227(5) 0.0180(5) -0.0037(4) 0.0033(4) -0.0027(4)
N3 0.0191(5) 0.0229(5) 0.0170(5) -0.0003(4) 0.0039(4) -0.0042(4)
C8 0.0138(5) 0.0196(5) 0.0143(5) -0.0016(4) 0.0014(4) -0.0038(4)
C7 0.0144(5) 0.0191(5) 0.0162(5) -0.0020(4) 0.0022(4) -0.0039(4)
C20 0.0152(5) 0.0206(5) 0.0197(5) 0.0007(4) 0.0048(4) 0.0016(4)
C18 0.0155(5) 0.0241(5) 0.0156(5) 0.0041(4) 0.0005(4) -0.0034(4)
C1 0.0142(5) 0.0210(5) 0.0159(5) -0.0034(4) 0.0016(4) -0.0031(4)
C15 0.0124(5) 0.0196(5) 0.0151(5) 0.0018(4) 0.0011(4) 0.0000(4)
C6 0.0161(5) 0.0199(5) 0.0164(5) -0.0029(4) 0.0031(4) -0.0039(4)
C9 0.0164(5) 0.0256(6) 0.0169(5) -0.0051(4) 0.0034(4) -0.0059(4)
C14 0.0171(5) 0.0265(6) 0.0155(5) -0.0020(4) 0.0032(4) -0.0064(4)
C16 0.0148(5) 0.0241(5) 0.0162(5) 0.0000(4) 0.0035(4) 0.0021(4)
C19 0.0205(5) 0.0210(5) 0.0173(5) -0.0008(4) 0.0037(4) -0.0010(4)
C2 0.0219(6) 0.0263(6) 0.0154(5) -0.0029(4) 0.0039(4) -0.0036(5)
C17 0.0126(5) 0.0287(6) 0.0181(5) 0.0027(4) 0.0041(4) 0.0010(4)
C3 0.0233(6) 0.0288(6) 0.0203(6) -0.0082(5) 0.0074(5) -0.0040(5)
C5 0.0214(6) 0.0203(5) 0.0227(6) -0.0021(4) 0.0047(4) -0.0025(4)
C4 0.0231(6) 0.0226(6) 0.0272(6) -0.0074(5) 0.0064(5) -0.0014(5)
C10 0.0257(6) 0.0312(7) 0.0239(6) -0.0099(5) 0.0089(5) -0.0058(5)
C13 0.0235(6) 0.0365(7) 0.0177(6) 0.0020(5) 0.0050(5) -0.0078(5)
C21 0.0198(6) 0.0397(7) 0.0229(6) -0.0009(5) -0.0015(5) -0.0080(5)
C11 0.0291(7) 0.0454(8) 0.0228(6) -0.0142(6) 0.0119(5) -0.0114(6)
C12 0.0263(6) 0.0496(9) 0.0166(6) -0.0036(5) 0.0077(5) -0.0123(6)

loop_
_atom_type_symbol
_atom_type_description
_atom_type_scat_dispersion_real
_atom_type_scat_dispersion_imag
_atom_type_scat_source
C C 0.0033 0.0016 'International Tables Vol C Tables 4.2.6.8 and 6.1.1.4'
H H 0.0000 0.0000 'International Tables Vol C Tables 4.2.6.8 and 6.1.1.4'
N N 0.0061 0.0033 'International Tables Vol C Tables 4.2.6.8 and 6.1.1.4'
O O 0.0106 0.0060 'International Tables Vol C Tables 4.2.6.8 and 6.1.1.4'
S S 0.1246 0.1234 'International Tables Vol C Tables 4.2.6.8 and 6.1.1.4'

loop_
_geom_angle_atom_site_label_1
_geom_angle_atom_site_label_2
_geom_angle_atom_site_label_3
_geom_angle
_geom_angle_site_symmetry_1
_geom_angle_site_symmetry_3
_geom_angle_publ_flag
O2 S1 N1 105.45(5) . . ?
O2 S1 C15 110.04(5) . . ?
O1 S1 O2 120.00(5) . . ?
O1 S1 N1 107.16(5) . . ?
O1 S1 C15 108.92(6) . . ?
N1 S1 C15 104.01(5) . . ?
C8 N1 S1 122.38(8) . . ?
C8 N1 C1 107.64(9) . . ?
C1 N1 S1 126.55(8) . . ?
C8 N2 C9 113.24(11) . . ?
C7 N3 C14 114.48(11) . . ?
N1 C8 C7 108.36(10) . . ?
N2 C8 N1 126.21(11) . . ?
N2 C8 C7 125.41(11) . . ?
N3 C7 C8 122.31(11) . . ?
N3 C7 C6 130.29(11) . . ?
C8 C7 C6 107.40(10) . . ?
C15 C20 H20 120.7 . . ?
C15 C20 C19 118.54(10) . . ?
C19 C20 H20 120.7 . . ?
C19 C18 C21 119.98(11) . . ?
C17 C18 C19 119.18(11) . . ?
C17 C18 C21 120.84(11) . . ?
C6 C1 N1 109.06(10) . . ?
C2 C1 N1 129.86(11) . . ?
C2 C1 C6 121.06(11) . . ?
C20 C15 S1 119.72(8) . . ?
C20 C15 C16 121.72(11) . . ?
C16 C15 S1 118.52(9) . . ?
C1 C6 C7 107.40(10) . . ?
C5 C6 C7 131.94(11) . . ?
C5 C6 C1 120.66(11) . . ?
N2 C9 C14 122.11(11) . . ?
N2 C9 C10 118.67(12) . . ?
C10 C9 C14 119.22(11) . . ?
N3 C14 C9 122.35(11) . . ?
N3 C14 C13 118.48(12) . . ?
C13 C14 C9 119.16(11) . . ?
C15 C16 H16 120.6 . . ?
C17 C16 C15 118.81(11) . . ?
C17 C16 H16 120.6 . . ?
C20 C19 C18 120.99(11) . . ?
C20 C19 H19 119.5 . . ?
C18 C19 H19 119.5 . . ?
C1 C2 H2 121.4 . . ?
C3 C2 C1 117.22(12) . . ?
C3 C2 H2 121.4 . . ?
C18 C17 H17 119.6 . . ?
C16 C17 C18 120.74(11) . . ?
C16 C17 H17 119.6 . . ?
C2 C3 H3 118.8 . . ?
C2 C3 C4 122.37(11) . . ?
C4 C3 H3 118.8 . . ?
C6 C5 H5 120.7 . . ?
C4 C5 C6 118.54(12) . . ?
C4 C5 H5 120.7 . . ?
C3 C4 H4 119.9 . . ?
C5 C4 C3 120.14(12) . . ?
C5 C4 H4 119.9 . . ?
C9 C10 H10 120.0 . . ?
C11 C10 C9 119.90(14) . . ?
C11 C10 H10 120.0 . . ?
C14 C13 H13 119.9 . . ?
C12 C13 C14 120.22(13) . . ?
C12 C13 H13 119.9 . . ?
C18 C21 H21A 109.5 . . ?
C18 C21 H21B 109.5 . . ?
C18 C21 H21C 109.5 . . ?
H21A C21 H21B 109.5 . . ?
H21A C21 H21C 109.5 . . ?
H21B C21 H21C 109.5 . . ?
C10 C11 H11 119.4 . . ?
C10 C11 C12 121.10(13) . . ?
C12 C11 H11 119.4 . . ?
C13 C12 C11 120.38(13) . . ?
C13 C12 H12 119.8 . . ?
C11 C12 H12 119.8 . . ?

loop_
_geom_bond_atom_site_label_1
_geom_bond_atom_site_label_2
_geom_bond_distance
_geom_bond_site_symmetry_2
_geom_bond_publ_flag
S1 O2 1.4315(9) . ?
S1 O1 1.4252(9) . ?
S1 N1 1.6717(10) . ?
S1 C15 1.7494(12) . ?
N1 C8 1.4121(14) . ?
N1 C1 1.4329(15) . ?
N2 C8 1.3018(15) . ?
N2 C9 1.3740(15) . ?
N3 C7 1.3126(15) . ?
N3 C14 1.3690(16) . ?
C8 C7 1.4317(16) . ?
C7 C6 1.4481(16) . ?
C20 H20 0.9500 . ?
C20 C15 1.3873(16) . ?
C20 C19 1.3877(17) . ?
C18 C19 1.3998(16) . ?
C18 C17 1.3912(17) . ?
C18 C21 1.5036(17) . ?
C1 C6 1.4046(16) . ?
C1 C2 1.3950(16) . ?
C15 C16 1.3939(15) . ?
C6 C5 1.3954(17) . ?
C9 C14 1.4252(18) . ?
C9 C10 1.4158(17) . ?
C14 C13 1.4182(17) . ?
C16 H16 0.9500 . ?
C16 C17 1.3886(17) . ?
C19 H19 0.9500 . ?
C2 H2 0.9500 . ?
C2 C3 1.3887(18) . ?
C17 H17 0.9500 . ?
C3 H3 0.9500 . ?
C3 C4 1.3956(19) . ?
C5 H5 0.9500 . ?
C5 C4 1.3874(17) . ?
C4 H4 0.9500 . ?
C10 H10 0.9500 . ?
C10 C11 1.371(2) . ?
C13 H13 0.9500 . ?
C13 C12 1.371(2) . ?
C21 H21A 0.9800 . ?
C21 H21B 0.9800 . ?
C21 H21C 0.9800 . ?
C11 H11 0.9500 . ?
C11 C12 1.406(2) . ?
C12 H12 0.9500 . ?

loop_
_geom_torsion_atom_site_label_1
_geom_torsion_atom_site_label_2
_geom_torsion_atom_site_label_3
_geom_torsion_atom_site_label_4
_geom_torsion
_geom_torsion_site_symmetry_1
_geom_torsion_site_symmetry_2
_geom_torsion_site_symmetry_3
_geom_torsion_site_symmetry_4
_geom_torsion_publ_flag
S1 N1 C8 N2 -14.49(16) . . . . ?
S1 N1 C8 C7 164.23(8) . . . . ?
S1 N1 C1 C6 -162.62(8) . . . . ?
S1 N1 C1 C2 19.19(18) . . . . ?
S1 C15 C16 C17 178.71(9) . . . . ?
O2 S1 N1 C8 179.72(9) . . . . ?
O2 S1 N1 C1 -23.81(11) . . . . ?
O2 S1 C15 C20 -142.73(9) . . . . ?
O2 S1 C15 C16 39.64(11) . . . . ?
O1 S1 N1 C8 50.80(10) . . . . ?
O1 S1 N1 C1 -152.74(9) . . . . ?
O1 S1 C15 C20 -9.28(11) . . . . ?
O1 S1 C15 C16 173.09(9) . . . . ?
N1 S1 C15 C20 104.74(10) . . . . ?
N1 S1 C15 C16 -72.90(10) . . . . ?
N1 C8 C7 N3 177.86(10) . . . . ?
N1 C8 C7 C6 -3.01(12) . . . . ?
N1 C1 C6 C7 1.46(13) . . . . ?
N1 C1 C6 C5 -179.35(10) . . . . ?
N1 C1 C2 C3 178.89(12) . . . . ?
N2 C8 C7 N3 -3.41(18) . . . . ?
N2 C8 C7 C6 175.72(11) . . . . ?
N2 C9 C14 N3 -2.69(18) . . . . ?
N2 C9 C14 C13 178.67(11) . . . . ?
N2 C9 C10 C11 -179.67(12) . . . . ?
N3 C7 C6 C1 179.97(11) . . . . ?
N3 C7 C6 C5 0.9(2) . . . . ?
N3 C14 C13 C12 -177.29(12) . . . . ?
C8 N1 C1 C6 -3.34(12) . . . . ?
C8 N1 C1 C2 178.47(11) . . . . ?
C8 N2 C9 C14 0.73(16) . . . . ?
C8 N2 C9 C10 -179.09(11) . . . . ?
C8 C7 C6 C1 0.94(12) . . . . ?
C8 C7 C6 C5 -178.13(12) . . . . ?
C7 N3 C14 C9 1.50(16) . . . . ?
C7 N3 C14 C13 -179.84(10) . . . . ?
C7 C6 C5 C4 179.37(12) . . . . ?
C20 C15 C16 C17 1.13(17) . . . . ?
C1 N1 C8 N2 -174.82(11) . . . . ?
C1 N1 C8 C7 3.90(12) . . . . ?
C1 C6 C5 C4 0.40(18) . . . . ?
C1 C2 C3 C4 -0.28(19) . . . . ?
C15 S1 N1 C8 -64.47(10) . . . . ?
C15 S1 N1 C1 92.00(10) . . . . ?
C15 C20 C19 C18 0.95(18) . . . . ?
C15 C16 C17 C18 0.23(18) . . . . ?
C6 C1 C2 C3 0.89(17) . . . . ?
C6 C5 C4 C3 0.20(19) . . . . ?
C9 N2 C8 N1 -179.35(10) . . . . ?
C9 N2 C8 C7 2.15(16) . . . . ?
C9 C14 C13 C12 1.41(18) . . . . ?
C9 C10 C11 C12 0.6(2) . . . . ?
C14 N3 C7 C8 1.27(16) . . . . ?
C14 N3 C7 C6 -177.64(11) . . . . ?
C14 C9 C10 C11 0.51(18) . . . . ?
C14 C13 C12 C11 -0.3(2) . . . . ?
C19 C20 C15 S1 -179.26(9) . . . . ?
C19 C20 C15 C16 -1.70(17) . . . . ?
C19 C18 C17 C16 -0.94(18) . . . . ?
C2 C1 C6 C7 179.84(10) . . . . ?
C2 C1 C6 C5 -0.97(17) . . . . ?
C2 C3 C4 C5 -0.3(2) . . . . ?
C17 C18 C19 C20 0.35(18) . . . . ?
C10 C9 C14 N3 177.13(11) . . . . ?
C10 C9 C14 C13 -1.52(17) . . . . ?
C10 C11 C12 C13 -0.8(2) . . . . ?
C21 C18 C19 C20 179.21(11) . . . . ?
C21 C18 C17 C16 -179.80(11) . . . . ?
